data_7045974
loop_
_publ_author_name
'Brook, David J. R.'
'Fleming, Connor'
'Chung, Dorothy'
'Richardson, Cardius'
'Ponce, Servando'
'Das, Raja'
'Srikanth, Hariharan'
'Heindl, Ranko'
'Noll, Bruce C.'

_publ_section_title
;
 An electron transfer driven magnetic switch: ferromagnetic exchange and
 spin delocalization in iron verdazyl complexes.
;
_journal_issue 18
_journal_name_full 'Dalton transactions (Cambridge, England : 2003)'
_journal_page_first 6351
_journal_page_last 6360
_journal_paper_doi 10.1039/c8dt00805a
_journal_volume 47
_journal_year 2018
_chemical_formula_moiety 'C30 H30 Fe N12 O2, 2(F6 P), C2 H3 N'
_chemical_formula_sum 'C32 H33 F12 Fe N13 O2 P2'
_chemical_formula_weight 977.50
_space_group_crystal_system triclinic
_space_group_IT_number 2
_space_group_name_Hall '-P 1'
_space_group_name_H-M_alt 'P -1'
_symmetry_space_group_name_Hall '-P 1'
_symmetry_space_group_name_H-M 'P -1'
_atom_sites_solution_hydrogens geom
_atom_sites_solution_primary direct
_audit_creation_date 2018-02-06
_audit_creation_method
;
Olex2 1.2
(compiled Aug 10 2017 17:28:52 for OlexSys, GUI svn.r5381)
;
_audit_update_record
;
2018-02-15 deposited with the CCDC.
2018-04-05 downloaded from the CCDC.
;
_cell_angle_alpha 73.026(2)
_cell_angle_beta 81.584(2)
_cell_angle_gamma 87.250(2)
_cell_formula_units_Z 2
_cell_length_a 8.4972(14)
_cell_length_b 14.741(2)
_cell_length_c 16.340(3)
_cell_measurement_reflns_used 4938
_cell_measurement_temperature 150
_cell_measurement_theta_max 26.183
_cell_measurement_theta_min 2.217
_cell_volume 1936.4(5)
_computing_cell_refinement 'SAINT v7.68A (Bruker, 2009)'
_computing_data_reduction 'SAINT v7.68A (Bruker, 2009)'
_computing_molecular_graphics 'Olex2 (Dolomanov et al., 2009)'
_computing_publication_material 'Olex2 (Dolomanov et al., 2009)'
_computing_structure_refinement 'ShelXL (Sheldrick, 2015)'
_computing_structure_solution 'ShelXS (Sheldrick, 2008)'
_diffrn_ambient_temperature 150
_diffrn_detector 'CCD area detector'
_diffrn_detector_area_resol_mean 7.9
_diffrn_detector_type 'Bruker SMART CCD 1K area detector'
_diffrn_measured_fraction_theta_full 0.993
_diffrn_measured_fraction_theta_max 0.993
_diffrn_measurement_device 'three-circle diffractometer'
_diffrn_measurement_device_type 'Bruker SMART CCD 1K'
_diffrn_measurement_method '\w scans'
_diffrn_radiation_monochromator graphite
_diffrn_radiation_probe x-ray
_diffrn_radiation_type MoK\a
_diffrn_radiation_wavelength 0.71073
_diffrn_reflns_av_R_equivalents 0.0302
_diffrn_reflns_av_unetI/netI 0.0417
_diffrn_reflns_Laue_measured_fraction_full 0.993
_diffrn_reflns_Laue_measured_fraction_max 0.993
_diffrn_reflns_limit_h_max 10
_diffrn_reflns_limit_h_min -10
_diffrn_reflns_limit_k_max 17
_diffrn_reflns_limit_k_min -17
_diffrn_reflns_limit_l_max 19
_diffrn_reflns_limit_l_min -19
_diffrn_reflns_number 17668
_diffrn_reflns_point_group_measured_fraction_full 0.993
_diffrn_reflns_point_group_measured_fraction_max 0.993
_diffrn_reflns_theta_full 25.242
_diffrn_reflns_theta_max 25.350
_diffrn_reflns_theta_min 2.217
_diffrn_source 'sealed X-ray tube'
_diffrn_source_target Mo
_exptl_absorpt_coefficient_mu 0.582
_exptl_absorpt_correction_T_max 0.7454
_exptl_absorpt_correction_T_min 0.6774
_exptl_absorpt_correction_type multi-scan
_exptl_absorpt_process_details
;
SADABS-2008/1 (Bruker,2008) was used for absorption correction.
wR2(int) was 0.0470 before and 0.0392 after correction.
The Ratio of minimum to maximum transmission is 0.9088.
The \l/2 correction factor is 0.0015.
;
_exptl_crystal_colour 'clear dark brown'
_exptl_crystal_colour_lustre clear
_exptl_crystal_colour_modifier dark
_exptl_crystal_colour_primary brown
_exptl_crystal_density_diffrn 1.677
_exptl_crystal_description prism
_exptl_crystal_F_000 992
_exptl_crystal_preparation 'Magnetic properties'
_exptl_crystal_recrystallization_method 'Recystallized from acetonitrile/ether'
_exptl_crystal_size_max 0.15
_exptl_crystal_size_mid 0.1
_exptl_crystal_size_min 0.1
_refine_diff_density_max 1.161
_refine_diff_density_min -0.601
_refine_diff_density_rms 0.074
_refine_ls_extinction_method none
_refine_ls_goodness_of_fit_ref 1.025
_refine_ls_hydrogen_treatment constr
_refine_ls_matrix_type full
_refine_ls_number_parameters 564
_refine_ls_number_reflns 7042
_refine_ls_number_restraints 0
_refine_ls_restrained_S_all 1.025
_refine_ls_R_factor_all 0.0728
_refine_ls_R_factor_gt 0.0515
_refine_ls_shift/su_max 0.001
_refine_ls_shift/su_mean 0.000
_refine_ls_structure_factor_coef Fsqd
_refine_ls_weighting_details 'w=1/[\s^2^(Fo^2^)+(0.0701P)^2^+2.3245P] where P=(Fo^2^+2Fc^2^)/3'
_refine_ls_weighting_scheme calc
_refine_ls_wR_factor_gt 0.1285
_refine_ls_wR_factor_ref 0.1412
_reflns_Friedel_coverage 0.000
_reflns_number_gt 5378
_reflns_number_total 7042
_reflns_threshold_expression 'I > 2\s(I)'
_cod_data_source_file c8dt00805a2.cif
_cod_data_source_block xsc1102
_cod_depositor_comments 'Adding full bibliography for 7045974--7045976.cif.'
_cod_original_cell_volume 1936.3(5)
_cod_database_code 7045974
_shelx_shelxl_version_number 2014/7
_shelx_space_group_comment
;
The symmetry employed for this shelxl refinement is uniquely defined
by the following loop, which should always be used as a source of
symmetry information in preference to the above space-group names.
They are only intended as comments.
;
_shelx_estimated_absorpt_t_max 0.944
_shelx_estimated_absorpt_t_min 0.918
_olex2_refinement_description
;
1. Fixed Uiso
 At 1.2 times of:
  All C(H) groups
 At 1.5 times of:
  All C(H,H,H) groups
2.a Ternary CH refined with riding coordinates:
 C13(H13), C13A(H13A)
2.b Aromatic/amide H refined with riding coordinates:
 C11(H11), C5A(H5A), C6A(H6A), C9(H9), C4(H4), C6(H6), C7(H7), C7A(H7A),
 C4A(H4A), C10(H10), C5(H5), C8(H8), C8A(H8A), C11A(H11A), C10A(H10A), C9A(H9A)
2.c Idealised Me refined as rotating group:
 C17(H17A,H17B,H17C), C15A(H15A,H15B,H15C), C14(H14A,H14B,H14C), C14A(H14D,
 H14E,H14F), C15(H15D,H15E,H15F)
;
_olex2_submission_special_instructions 'No special instructions were received'

loop_
_space_group_symop_operation_xyz
'x, y, z'
'-x, -y, -z'

loop_
_atom_site_label
_atom_site_type_symbol
_atom_site_fract_x
_atom_site_fract_y
_atom_site_fract_z
_atom_site_U_iso_or_equiv
_atom_site_adp_type
_atom_site_occupancy
_atom_site_site_symmetry_order
_atom_site_calc_flag
_atom_site_refinement_flags_posn
Fe1 Fe 0.01096(5) 0.72626(3) 0.74554(3) 0.02288(14) Uani 1 1 d .
P2 P 0.28710(13) 0.09986(7) 0.63769(7) 0.0378(3) Uani 1 1 d .
P1 P 0.44904(13) 0.55597(8) 0.23706(8) 0.0453(3) Uani 1 1 d .
O1 O 0.0882(3) 0.9726(2) 0.89938(19) 0.0481(7) Uani 1 1 d .
F8 F 0.3938(3) 0.04426(17) 0.57923(16) 0.0568(7) Uani 1 1 d .
N1 N -0.0471(3) 0.8310(2) 0.78321(17) 0.0260(6) Uani 1 1 d .
N1A N 0.0724(3) 0.62236(19) 0.70650(18) 0.0265(6) Uani 1 1 d .
F11 F 0.4225(3) 0.0844(2) 0.69968(17) 0.0666(8) Uani 1 1 d .
F12 F 0.1814(3) 0.1556(2) 0.69538(17) 0.0617(7) Uani 1 1 d .
N6A N -0.0749(3) 0.6211(2) 0.84630(18) 0.0309(7) Uani 1 1 d .
N3A N 0.1533(4) 0.4736(2) 0.6454(2) 0.0370(7) Uani 1 1 d .
N5A N 0.1111(3) 0.79145(18) 0.62496(17) 0.0228(6) Uani 1 1 d .
N5 N -0.1978(3) 0.75656(19) 0.70161(17) 0.0241(6) Uani 1 1 d .
N3 N -0.1243(4) 0.9923(2) 0.8253(2) 0.0383(8) Uani 1 1 d .
F5 F 0.5139(3) 0.46958(18) 0.30958(18) 0.0642(7) Uani 1 1 d .
F6 F 0.4846(4) 0.62698(19) 0.2879(2) 0.0756(9) Uani 1 1 d .
F57 F 0.3862(4) 0.64040(19) 0.1647(2) 0.0770(9) Uani 1 1 d .
O1A O 0.0491(4) 0.3719(2) 0.7762(2) 0.0581(8) Uani 1 1 d .
F10 F 0.2143(4) 0.0022(2) 0.69557(18) 0.0895(11) Uani 1 1 d .
N2 N 0.0481(3) 0.8633(2) 0.82969(18) 0.0283(6) Uani 1 1 d .
F3 F 0.4129(4) 0.4830(2) 0.1874(2) 0.0837(10) Uani 1 1 d .
F7 F 0.3719(4) 0.19484(19) 0.58198(19) 0.0759(9) Uani 1 1 d .
F4 F 0.2753(3) 0.5376(2) 0.2895(2) 0.0921(11) Uani 1 1 d .
F9 F 0.1593(3) 0.1150(2) 0.57468(19) 0.0767(9) Uani 1 1 d .
N2A N 0.0371(3) 0.5320(2) 0.7592(2) 0.0344(7) Uani 1 1 d .
N4 N -0.2217(4) 0.9611(2) 0.7791(2) 0.0358(7) Uani 1 1 d .
N6 N 0.1972(3) 0.73913(19) 0.80126(17) 0.0252(6) Uani 1 1 d .
N4A N 0.1856(4) 0.5625(2) 0.5919(2) 0.0374(7) Uani 1 1 d .
C12 C 0.1881(4) 0.8088(2) 0.8403(2) 0.0279(7) Uani 1 1 d .
C11 C 0.3053(4) 0.8244(3) 0.8850(2) 0.0342(8) Uani 1 1 d .
H11 H 0.2952 0.8744 0.9114 0.041 Uiso 1 1 calc R
C2A C 0.1454(4) 0.6323(2) 0.6256(2) 0.0270(7) Uani 1 1 d .
F1 F 0.6245(3) 0.5689(3) 0.1873(2) 0.0871(10) Uani 1 1 d .
C3 C -0.2641(4) 0.8394(2) 0.7109(2) 0.0263(7) Uani 1 1 d .
C5A C 0.2458(4) 0.8614(3) 0.4539(2) 0.0354(9) Uani 1 1 d .
H5A H 0.2933 0.8859 0.3956 0.042 Uiso 1 1 calc R
C1 C 0.0092(4) 0.9459(3) 0.8549(2) 0.0336(8) Uani 1 1 d .
C12A C -0.0484(4) 0.5328(3) 0.8383(2) 0.0342(8) Uani 1 1 d .
C6A C 0.1847(4) 0.9218(3) 0.5008(2) 0.0323(8) Uani 1 1 d .
H6A H 0.1878 0.9885 0.4749 0.039 Uiso 1 1 calc R
C9 C 0.4486(4) 0.6939(3) 0.8515(2) 0.0332(8) Uani 1 1 d .
H9 H 0.5385 0.6528 0.8551 0.040 Uiso 1 1 calc R
C4 C -0.3967(4) 0.8788(3) 0.6746(2) 0.0295(8) Uani 1 1 d .
H4 H -0.4407 0.9366 0.6826 0.035 Uiso 1 1 calc R
C2 C -0.1778(4) 0.8825(2) 0.7613(2) 0.0272(7) Uani 1 1 d .
C6 C -0.4018(4) 0.7467(3) 0.6195(2) 0.0315(8) Uani 1 1 d .
H6 H -0.4502 0.7126 0.5887 0.038 Uiso 1 1 calc R
C7 C -0.2692(4) 0.7104(2) 0.6571(2) 0.0272(7) Uani 1 1 d .
H7 H -0.2268 0.6513 0.6515 0.033 Uiso 1 1 calc R
C3A C 0.1673(4) 0.7319(2) 0.5781(2) 0.0256(7) Uani 1 1 d .
C7A C 0.1190(4) 0.8849(2) 0.5855(2) 0.0270(7) Uani 1 1 d .
H7A H 0.0775 0.9274 0.6174 0.032 Uiso 1 1 calc R
C4A C 0.2375(4) 0.7649(3) 0.4924(2) 0.0321(8) Uani 1 1 d .
H4A H 0.2788 0.7218 0.4611 0.039 Uiso 1 1 calc R
C10 C 0.4361(4) 0.7663(3) 0.8905(2) 0.0363(9) Uani 1 1 d .
H10 H 0.5183 0.7755 0.9209 0.044 Uiso 1 1 calc R
C13 C -0.1751(6) 1.0826(3) 0.8455(3) 0.0569(13) Uani 1 1 d .
H13 H -0.0844 1.1058 0.8665 0.068 Uiso 1 1 calc R
C1A C 0.0797(4) 0.4530(2) 0.7289(3) 0.0367(9) Uani 1 1 d .
C5 C -0.4648(4) 0.8325(3) 0.6263(2) 0.0321(8) Uani 1 1 d .
H5 H -0.5536 0.8593 0.5983 0.038 Uiso 1 1 calc R
N7 N 0.7568(5) 0.8167(3) -0.0132(3) 0.0717(13) Uani 1 1 d .
C17 C 0.7099(6) 0.8105(3) 0.1471(3) 0.0565(12) Uani 1 1 d .
H17A H 0.7165 0.8750 0.1517 0.085 Uiso 1 1 calc GR
H17B H 0.7902 0.7702 0.1779 0.085 Uiso 1 1 calc GR
H17C H 0.6038 0.7848 0.1725 0.085 Uiso 1 1 calc GR
C8 C 0.3281(4) 0.6827(2) 0.8074(2) 0.0281(7) Uani 1 1 d .
H8 H 0.3371 0.6334 0.7802 0.034 Uiso 1 1 calc R
C13A C 0.1944(5) 0.3928(3) 0.6083(3) 0.0479(11) Uani 1 1 d .
H13A H 0.2258 0.3373 0.6553 0.058 Uiso 1 1 calc R
C8A C -0.1595(4) 0.6309(3) 0.9202(2) 0.0405(10) Uani 1 1 d .
H8A H -0.1771 0.6925 0.9270 0.049 Uiso 1 1 calc R
C11A C -0.1061(5) 0.4524(3) 0.9032(3) 0.0484(11) Uani 1 1 d .
H11A H -0.0860 0.3908 0.8965 0.058 Uiso 1 1 calc R
C10A C -0.1913(6) 0.4642(4) 0.9760(3) 0.0582(13) Uani 1 1 d .
H10A H -0.2314 0.4101 1.0210 0.070 Uiso 1 1 calc R
C15A C 0.3337(8) 0.4185(4) 0.5382(4) 0.0773(17) Uani 1 1 d .
H15A H 0.2997 0.4643 0.4871 0.116 Uiso 1 1 calc GR
H15B H 0.3753 0.3613 0.5234 0.116 Uiso 1 1 calc GR
H15C H 0.4170 0.4467 0.5584 0.116 Uiso 1 1 calc GR
C14 C -0.3131(8) 1.0632(4) 0.9175(3) 0.087(2) Uani 1 1 d .
H14A H -0.4007 1.0356 0.9000 0.130 Uiso 1 1 calc GR
H14B H -0.3487 1.1227 0.9297 0.130 Uiso 1 1 calc GR
H14C H -0.2796 1.0187 0.9694 0.130 Uiso 1 1 calc GR
C14A C 0.0476(8) 0.3658(4) 0.5778(4) 0.086(2) Uani 1 1 d .
H14D H -0.0419 0.3559 0.6247 0.129 Uiso 1 1 calc GR
H14E H 0.0688 0.3072 0.5611 0.129 Uiso 1 1 calc GR
H14F H 0.0211 0.4169 0.5280 0.129 Uiso 1 1 calc GR
C16 C 0.7379(5) 0.8128(3) 0.0577(3) 0.0480(10) Uani 1 1 d .
C15 C -0.2129(6) 1.1576(3) 0.7657(3) 0.0617(13) Uani 1 1 d .
H15D H -0.1242 1.1626 0.7190 0.093 Uiso 1 1 calc GR
H15E H -0.2292 1.2187 0.7783 0.093 Uiso 1 1 calc GR
H15F H -0.3098 1.1402 0.7481 0.093 Uiso 1 1 calc GR
C9A C -0.2212(5) 0.5532(4) 0.9861(3) 0.0555(13) Uani 1 1 d .
H9A H -0.2826 0.5611 1.0371 0.067 Uiso 1 1 calc R

loop_
_atom_site_aniso_label
_atom_site_aniso_U_11
_atom_site_aniso_U_22
_atom_site_aniso_U_33
_atom_site_aniso_U_23
_atom_site_aniso_U_13
_atom_site_aniso_U_12
Fe1 0.0180(2) 0.0265(3) 0.0228(3) -0.00501(19) -0.00261(18) -0.00101(18)
P2 0.0419(6) 0.0353(5) 0.0369(6) -0.0123(4) -0.0030(4) -0.0011(4)
P1 0.0346(6) 0.0443(6) 0.0639(7) -0.0233(6) -0.0139(5) 0.0027(5)
O1 0.0457(17) 0.0576(18) 0.0537(17) -0.0327(15) -0.0157(14) 0.0076(14)
F8 0.0719(18) 0.0558(15) 0.0502(15) -0.0270(13) -0.0146(13) 0.0196(13)
N1 0.0187(14) 0.0339(16) 0.0263(15) -0.0096(13) -0.0038(11) -0.0009(12)
N1A 0.0231(14) 0.0240(15) 0.0295(15) -0.0013(12) -0.0074(12) -0.0013(11)
F11 0.0688(18) 0.083(2) 0.0623(17) -0.0388(15) -0.0250(14) 0.0197(15)
F12 0.0478(15) 0.0831(19) 0.0670(17) -0.0444(15) -0.0052(13) 0.0105(13)
N6A 0.0200(14) 0.0420(18) 0.0268(15) -0.0011(13) -0.0071(12) -0.0054(13)
N3A 0.0419(18) 0.0250(16) 0.048(2) -0.0107(15) -0.0179(16) 0.0031(14)
N5A 0.0176(13) 0.0257(15) 0.0252(14) -0.0074(12) -0.0025(11) -0.0015(11)
N5 0.0199(14) 0.0269(15) 0.0232(14) -0.0035(12) -0.0028(11) -0.0025(11)
N3 0.0352(18) 0.0445(19) 0.0451(19) -0.0271(16) -0.0113(15) 0.0098(15)
F5 0.0654(18) 0.0531(16) 0.0787(19) -0.0164(14) -0.0313(15) 0.0034(13)
F6 0.099(2) 0.0577(17) 0.087(2) -0.0374(16) -0.0337(18) 0.0022(16)
F57 0.097(2) 0.0548(17) 0.087(2) -0.0186(16) -0.0446(19) 0.0096(16)
O1A 0.0545(19) 0.0401(17) 0.074(2) -0.0041(16) -0.0156(17) -0.0037(14)
F10 0.134(3) 0.072(2) 0.0567(17) -0.0175(16) 0.0199(18) -0.054(2)
N2 0.0222(14) 0.0367(16) 0.0295(15) -0.0138(13) -0.0058(12) 0.0002(12)
F3 0.097(2) 0.0679(19) 0.119(3) -0.0566(19) -0.067(2) 0.0307(17)
F7 0.098(2) 0.0511(16) 0.0743(19) -0.0177(15) 0.0093(17) -0.0225(15)
F4 0.0385(16) 0.103(3) 0.128(3) -0.027(2) -0.0031(17) 0.0028(16)
F9 0.0533(17) 0.120(3) 0.081(2) -0.0614(19) -0.0285(15) 0.0297(16)
N2A 0.0307(17) 0.0289(16) 0.0405(18) -0.0017(14) -0.0108(14) -0.0038(13)
N4 0.0289(16) 0.0455(19) 0.0378(18) -0.0176(15) -0.0099(14) 0.0053(14)
N6 0.0224(14) 0.0290(15) 0.0215(14) -0.0044(12) 0.0001(11) -0.0008(12)
N4A 0.0410(19) 0.0301(17) 0.0437(19) -0.0104(15) -0.0156(15) 0.0039(14)
C12 0.0239(17) 0.0338(19) 0.0232(17) -0.0049(15) 0.0000(14) -0.0022(14)
C11 0.0268(19) 0.045(2) 0.036(2) -0.0163(17) -0.0080(16) -0.0017(16)
C2A 0.0218(17) 0.0301(18) 0.0329(19) -0.0132(15) -0.0095(14) 0.0039(14)
F1 0.0477(17) 0.132(3) 0.080(2) -0.032(2) 0.0024(15) -0.0069(18)
C3 0.0190(16) 0.0323(19) 0.0247(17) -0.0052(15) 0.0007(13) -0.0023(14)
C5A 0.0310(19) 0.047(2) 0.0268(18) -0.0068(17) -0.0043(15) -0.0086(17)
C1 0.0299(19) 0.042(2) 0.0329(19) -0.0175(17) -0.0030(16) -0.0001(16)
C12A 0.0285(19) 0.036(2) 0.036(2) -0.0001(16) -0.0143(16) -0.0055(16)
C6A 0.0260(18) 0.0321(19) 0.035(2) -0.0005(16) -0.0083(15) -0.0049(15)
C9 0.0219(18) 0.040(2) 0.035(2) -0.0061(17) -0.0048(15) 0.0014(15)
C4 0.0222(17) 0.0310(19) 0.0311(18) -0.0031(15) -0.0026(14) 0.0014(14)
C2 0.0225(17) 0.0326(19) 0.0248(17) -0.0085(15) 0.0013(14) 0.0031(14)
C6 0.0244(18) 0.042(2) 0.0295(19) -0.0098(16) -0.0068(15) -0.0049(15)
C7 0.0219(17) 0.0330(19) 0.0255(17) -0.0063(15) -0.0022(14) -0.0058(14)
C3A 0.0185(16) 0.0308(18) 0.0294(18) -0.0102(15) -0.0057(14) -0.0011(14)
C7A 0.0212(17) 0.0273(18) 0.0326(19) -0.0076(15) -0.0066(14) 0.0002(14)
C4A 0.0270(18) 0.041(2) 0.0302(19) -0.0133(17) -0.0018(15) -0.0013(16)
C10 0.0259(19) 0.049(2) 0.036(2) -0.0111(18) -0.0100(16) -0.0039(17)
C13 0.052(3) 0.066(3) 0.075(3) -0.052(3) -0.023(2) 0.022(2)
C1A 0.034(2) 0.0221(19) 0.055(3) -0.0054(18) -0.0189(18) -0.0001(15)
C5 0.0242(18) 0.039(2) 0.0305(19) -0.0050(16) -0.0068(15) -0.0011(15)
N7 0.076(3) 0.092(3) 0.052(3) -0.030(2) 0.000(2) -0.017(3)
C17 0.077(3) 0.051(3) 0.044(3) -0.017(2) -0.013(2) 0.003(2)
C8 0.0235(17) 0.0309(19) 0.0263(17) -0.0033(15) -0.0018(14) 0.0000(14)
C13A 0.065(3) 0.029(2) 0.059(3) -0.020(2) -0.026(2) 0.0091(19)
C8A 0.0233(18) 0.066(3) 0.030(2) -0.0087(19) -0.0037(15) -0.0036(18)
C11A 0.045(2) 0.047(2) 0.042(2) 0.012(2) -0.016(2) -0.015(2)
C10A 0.052(3) 0.069(3) 0.038(3) 0.014(2) -0.009(2) -0.026(2)
C15A 0.114(5) 0.053(3) 0.068(3) -0.033(3) 0.005(3) 0.003(3)
C14 0.106(5) 0.100(5) 0.054(3) -0.034(3) -0.003(3) 0.054(4)
C14A 0.113(5) 0.049(3) 0.126(5) -0.042(3) -0.083(4) 0.018(3)
C16 0.052(3) 0.048(3) 0.046(3) -0.017(2) -0.005(2) -0.008(2)
C15 0.061(3) 0.045(3) 0.084(4) -0.033(3) 0.000(3) 0.010(2)
C9A 0.034(2) 0.094(4) 0.028(2) 0.001(2) -0.0022(17) -0.015(2)

loop_
_atom_type_symbol
_atom_type_description
_atom_type_scat_dispersion_real
_atom_type_scat_dispersion_imag
_atom_type_scat_source
C C 0.0033 0.0016 'International Tables Vol C Tables 4.2.6.8 and 6.1.1.4'
H H 0.0000 0.0000 'International Tables Vol C Tables 4.2.6.8 and 6.1.1.4'
F F 0.0171 0.0103 'International Tables Vol C Tables 4.2.6.8 and 6.1.1.4'
Fe Fe 0.3463 0.8444 'International Tables Vol C Tables 4.2.6.8 and 6.1.1.4'
N N 0.0061 0.0033 'International Tables Vol C Tables 4.2.6.8 and 6.1.1.4'
O O 0.0106 0.0060 'International Tables Vol C Tables 4.2.6.8 and 6.1.1.4'
P P 0.1023 0.0942 'International Tables Vol C Tables 4.2.6.8 and 6.1.1.4'

loop_
_geom_angle_atom_site_label_1
_geom_angle_atom_site_label_2
_geom_angle_atom_site_label_3
_geom_angle
N1 Fe1 N1A 178.97(12)
N1 Fe1 N6A 101.99(13)
N1 Fe1 N5A 99.44(11)
N1 Fe1 N5 80.13(11)
N1 Fe1 N6 78.85(11)
N1A Fe1 N6A 78.91(12)
N1A Fe1 N5A 79.69(11)
N1A Fe1 N5 100.35(12)
N1A Fe1 N6 100.65(12)
N6A Fe1 N5A 158.35(12)
N6A Fe1 N5 94.01(11)
N6A Fe1 N6 91.61(11)
N5 Fe1 N5A 86.64(11)
N6 Fe1 N5A 95.50(11)
N6 Fe1 N5 158.94(12)
F8 P2 F11 89.96(14)
F12 P2 F8 179.68(17)
F12 P2 F11 90.11(14)
F10 P2 F8 88.52(16)
F10 P2 F11 88.20(18)
F10 P2 F12 91.79(17)
F7 P2 F8 89.68(15)
F7 P2 F11 88.05(17)
F7 P2 F12 90.01(16)
F7 P2 F10 175.8(2)
F9 P2 F8 88.45(14)
F9 P2 F11 178.14(16)
F9 P2 F12 91.48(15)
F9 P2 F10 92.7(2)
F9 P2 F7 90.98(19)
F6 P1 F5 90.00(15)
F6 P1 F57 90.62(16)
F6 P1 F3 178.98(19)
F6 P1 F4 90.94(19)
F6 P1 F1 90.13(18)
F57 P1 F5 179.23(18)
F57 P1 F3 90.29(16)
F57 P1 F4 91.10(19)
F57 P1 F1 91.56(19)
F3 P1 F5 89.10(16)
F4 P1 F5 89.35(18)
F4 P1 F3 88.6(2)
F1 P1 F5 87.97(18)
F1 P1 F3 90.31(19)
F1 P1 F4 177.1(2)
N2 N1 Fe1 120.8(2)
C2 N1 Fe1 121.6(2)
C2 N1 N2 117.4(3)
N2A N1A Fe1 120.1(2)
C2A N1A Fe1 121.6(2)
C2A N1A N2A 118.2(3)
C12A N6A Fe1 116.0(2)
C12A N6A C8A 118.4(3)
C8A N6A Fe1 125.6(3)
N4A N3A C1A 125.1(3)
N4A N3A C13A 117.1(3)
C1A N3A C13A 117.7(3)
C3A N5A Fe1 114.3(2)
C7A N5A Fe1 127.6(2)
C7A N5A C3A 118.0(3)
C3 N5 Fe1 114.0(2)
C7 N5 Fe1 127.6(2)
C7 N5 C3 118.0(3)
N4 N3 C13 115.3(3)
C1 N3 N4 125.1(3)
C1 N3 C13 119.5(3)
N1 N2 C12 111.5(3)
N1 N2 C1 121.4(3)
C1 N2 C12 127.0(3)
N1A N2A C12A 111.9(3)
N1A N2A C1A 120.3(3)
C12A N2A C1A 127.7(3)
C2 N4 N3 115.5(3)
C12 N6 Fe1 116.0(2)
C12 N6 C8 117.4(3)
C8 N6 Fe1 126.5(2)
C2A N4A N3A 115.9(3)
N6 C12 N2 112.7(3)
N6 C12 C11 123.1(3)
C11 C12 N2 124.2(3)
C10 C11 C12 118.4(3)
N1A C2A C3A 110.8(3)
N4A C2A N1A 125.2(3)
N4A C2A C3A 123.9(3)
N5 C3 C4 122.7(3)
N5 C3 C2 113.2(3)
C4 C3 C2 124.1(3)
C6A C5A C4A 119.3(3)
O1 C1 N3 123.7(3)
O1 C1 N2 122.0(3)
N3 C1 N2 114.4(3)
N6A C12A N2A 113.1(3)
N6A C12A C11A 122.1(4)
N2A C12A C11A 124.8(4)
C7A C6A C5A 119.4(3)
C8 C9 C10 118.7(3)
C3 C4 C5 118.6(3)
N1 C2 C3 110.4(3)
N4 C2 N1 126.1(3)
N4 C2 C3 123.5(3)
C7 C6 C5 120.2(3)
N5 C7 C6 121.6(3)
N5A C3A C2A 113.5(3)
N5A C3A C4A 122.2(3)
C4A C3A C2A 124.3(3)
N5A C7A C6A 122.6(3)
C5A C4A C3A 118.5(3)
C11 C10 C9 119.8(3)
N3 C13 C14 109.3(4)
N3 C13 C15 111.0(3)
C15 C13 C14 112.6(4)
N3A C1A N2A 115.3(3)
O1A C1A N3A 124.3(4)
O1A C1A N2A 120.4(4)
C6 C5 C4 118.9(3)
N6 C8 C9 122.5(3)
N3A C13A C15A 109.9(3)
N3A C13A C14A 108.9(4)
C15A C13A C14A 113.3(5)
N6A C8A C9A 121.7(4)
C10A C11A C12A 118.2(4)
C11A C10A C9A 121.2(4)
N7 C16 C17 178.0(6)
C10A C9A C8A 118.3(4)

loop_
_geom_bond_atom_site_label_1
_geom_bond_atom_site_label_2
_geom_bond_distance
Fe1 N1 1.843(3)
Fe1 N1A 1.850(3)
Fe1 N6A 1.978(3)
Fe1 N5A 2.003(3)
Fe1 N5 1.993(3)
Fe1 N6 1.980(3)
P2 F8 1.593(3)
P2 F11 1.607(3)
P2 F12 1.583(3)
P2 F10 1.572(3)
P2 F7 1.571(3)
P2 F9 1.568(3)
P1 F5 1.604(3)
P1 F6 1.577(3)
P1 F57 1.579(3)
P1 F3 1.589(3)
P1 F4 1.587(3)
P1 F1 1.582(3)
O1 C1 1.212(4)
N1 N2 1.373(4)
N1 C2 1.347(4)
N1A N2A 1.378(4)
N1A C2A 1.345(4)
N6A C12A 1.351(5)
N6A C8A 1.354(5)
N3A N4A 1.361(4)
N3A C1A 1.368(5)
N3A C13A 1.492(5)
N5A C3A 1.352(4)
N5A C7A 1.340(4)
N5 C3 1.360(4)
N5 C7 1.349(4)
N3 N4 1.374(4)
N3 C1 1.372(5)
N3 C13 1.492(5)
O1A C1A 1.235(4)
N2 C12 1.406(4)
N2 C1 1.406(4)
N2A C12A 1.390(5)
N2A C1A 1.406(5)
N4 C2 1.300(4)
N6 C12 1.352(4)
N6 C8 1.354(4)
N4A C2A 1.312(4)
C12 C11 1.383(5)
C11 C10 1.368(5)
C2A C3A 1.453(5)
C3 C4 1.375(5)
C3 C2 1.465(5)
C5A C6A 1.374(5)
C5A C4A 1.378(5)
C12A C11A 1.393(5)
C6A C7A 1.373(5)
C9 C10 1.387(5)
C9 C8 1.377(5)
C4 C5 1.382(5)
C6 C7 1.373(5)
C6 C5 1.377(5)
C3A C4A 1.393(5)
C13 C14 1.507(7)
C13 C15 1.507(7)
N7 C16 1.132(5)
C17 C16 1.435(6)
C13A C15A 1.499(7)
C13A C14A 1.520(6)
C8A C9A 1.385(6)
C11A C10A 1.351(7)
C10A C9A 1.376(7)
